data_2108978
loop_
_publ_author_name
'Chernyshov, Dmitry'
'Dyadkin, Vadim'
'T\"ornroos, Karl Wilhelm'

_publ_section_title
;
 Preliminary observations of the interplay of radiation damage with spin
 crossover
;
_journal_issue '3 Part 1'
_journal_name_full 'Acta Crystallographica Section B'
_journal_page_first
;
;
_journal_paper_doi 10.1107/S205252062200467X
_journal_volume 78
_journal_year 2022
_chemical_formula_sum 'C8.25 H25.5 Br1.5 Fe0.75 N4.5 O0.75'
_chemical_formula_weight 361.58
_space_group_crystal_system trigonal
_space_group_IT_number 166
_space_group_name_Hall '-R 3 2"'
_space_group_name_H-M_alt 'R -3 m :H'
_atom_sites_solution_hydrogens mixed
_audit_creation_method SHELXL-2014/7
_cell_angle_alpha 90
_cell_angle_beta 90
_cell_angle_gamma 120
_cell_formula_units_Z 4
_cell_length_a 7.3869(3)
_cell_length_b 7.3869(3)
_cell_length_c 31.2243(14)
_cell_measurement_reflns_used 1210
_cell_measurement_temperature 152(2)
_cell_measurement_theta_max 32.4760
_cell_measurement_theta_min 3.5580
_cell_volume 1475.53(11)
_computing_structure_refinement 'SHELXL-2014/7 (Sheldrick, 2014)'
_diffrn_ambient_temperature 152(2)
_diffrn_measured_fraction_theta_full 0.947
_diffrn_measured_fraction_theta_max 0.929
_diffrn_measurement_device_type 'abstract diffractometer'
_diffrn_measurement_method '\w scans'
_diffrn_radiation_probe x-ray
_diffrn_radiation_type synchrotron
_diffrn_radiation_wavelength 0.78405
_diffrn_reflns_av_R_equivalents 0.0068
_diffrn_reflns_av_unetI/netI 0.0031
_diffrn_reflns_Laue_measured_fraction_full 0.947
_diffrn_reflns_Laue_measured_fraction_max 0.929
_diffrn_reflns_limit_h_max 8
_diffrn_reflns_limit_h_min -8
_diffrn_reflns_limit_k_max 9
_diffrn_reflns_limit_k_min -9
_diffrn_reflns_limit_l_max 37
_diffrn_reflns_limit_l_min -37
_diffrn_reflns_number 2246
_diffrn_reflns_point_group_measured_fraction_full 0.947
_diffrn_reflns_point_group_measured_fraction_max 0.929
_diffrn_reflns_theta_full 28.062
_diffrn_reflns_theta_max 29.334
_diffrn_reflns_theta_min 2.159
_diffrn_source synchrotron
_diffrn_standards_decay_% 0
_diffrn_standards_interval_time 0
_diffrn_standards_number 0
_exptl_absorpt_coefficient_mu 6.169
_exptl_absorpt_correction_T_max 1.00000
_exptl_absorpt_correction_T_min 0.83337
_exptl_absorpt_correction_type multi-scan
_exptl_absorpt_process_details
;
CrysAlisPro 1.171.39.46 (Rigaku Oxford Diffraction, 2018)
Empirical absorption correction using spherical harmonics,
 implemented in SCALE3 ABSPACK scaling algorithm.
;
_exptl_crystal_colour colourless
_exptl_crystal_density_diffrn 1.628
_exptl_crystal_description ' hexagonal flat prism'
_exptl_crystal_F_000 738
_exptl_crystal_size_max 0.240
_exptl_crystal_size_mid 0.220
_exptl_crystal_size_min 0.160
_refine_diff_density_max 0.762
_refine_diff_density_min -0.514
_refine_diff_density_rms 0.134
_refine_ls_extinction_method none
_refine_ls_goodness_of_fit_ref 1.093
_refine_ls_hydrogen_treatment constr
_refine_ls_matrix_type full
_refine_ls_number_parameters 33
_refine_ls_number_reflns 391
_refine_ls_number_restraints 1
_refine_ls_restrained_S_all 1.092
_refine_ls_R_factor_all 0.0517
_refine_ls_R_factor_gt 0.0487
_refine_ls_shift/su_max 0.032
_refine_ls_shift/su_mean 0.005
_refine_ls_structure_factor_coef Fsqd
_refine_ls_weighting_details 'w=1/[\s^2^(Fo^2^)+(0.0871P)^2^+5.7826P] where P=(Fo^2^+2Fc^2^)/3'
_refine_ls_weighting_scheme calc
_refine_ls_wR_factor_gt 0.1349
_refine_ls_wR_factor_ref 0.1407
_reflns_Friedel_coverage 0.000
_reflns_number_gt 361
_reflns_number_total 391
_reflns_threshold_expression 'I > 2\s(I)'
_cod_data_source_file wu5003sup1.cif
_cod_data_source_block 1st_152K
_cod_original_cell_volume 1475.53(14)
_cod_original_formula_sum 'C8.25 H25.50 Br1.50 Fe0.75 N4.50 O0.75'
_cod_database_code 2108978
_publcif_datablock.id {29dd24f3-697b-407a-b265-21e3af2e9126}

_shelx_shelxl_version_number 2014/7
_shelx_space_group_comment
;
The symmetry employed for this shelxl refinement is uniquely defined
by the following loop, which should always be used as a source of
symmetry information in preference to the above space-group names.
They are only intended as comments.
;
_shelx_estimated_absorpt_t_min 0.319
_shelx_estimated_absorpt_t_max 0.439
_oxdiff_exptl_absorpt_empirical_full_min 0.910
_oxdiff_exptl_absorpt_empirical_full_max 1.156
_oxdiff_exptl_absorpt_empirical_details
;
Empirical correction (ABSPACK) includes:
- Absorption correction using spherical harmonics
- Frame scaling
;

loop_
_space_group_symop_operation_xyz
'x, y, z'
'-y, x-y, z'
'-x+y, -x, z'
'y, x, -z'
'x-y, -y, -z'
'-x, -x+y, -z'
'x+2/3, y+1/3, z+1/3'
'-y+2/3, x-y+1/3, z+1/3'
'-x+y+2/3, -x+1/3, z+1/3'
'y+2/3, x+1/3, -z+1/3'
'x-y+2/3, -y+1/3, -z+1/3'
'-x+2/3, -x+y+1/3, -z+1/3'
'x+1/3, y+2/3, z+2/3'
'-y+1/3, x-y+2/3, z+2/3'
'-x+y+1/3, -x+2/3, z+2/3'
'y+1/3, x+2/3, -z+2/3'
'x-y+1/3, -y+2/3, -z+2/3'
'-x+1/3, -x+y+2/3, -z+2/3'
'-x, -y, -z'
'y, -x+y, -z'
'x-y, x, -z'
'-y, -x, z'
'-x+y, y, z'
'x, x-y, z'
'-x+2/3, -y+1/3, -z+1/3'
'y+2/3, -x+y+1/3, -z+1/3'
'x-y+2/3, x+1/3, -z+1/3'
'-y+2/3, -x+1/3, z+1/3'
'-x+y+2/3, y+1/3, z+1/3'
'x+2/3, x-y+1/3, z+1/3'
'-x+1/3, -y+2/3, -z+2/3'
'y+1/3, -x+y+2/3, -z+2/3'
'x-y+1/3, x+2/3, -z+2/3'
'-y+1/3, -x+2/3, z+2/3'
'-x+y+1/3, y+2/3, z+2/3'
'x+1/3, x-y+2/3, z+2/3'

loop_
_atom_site_label
_atom_site_type_symbol
_atom_site_fract_x
_atom_site_fract_y
_atom_site_fract_z
_atom_site_U_iso_or_equiv
_atom_site_adp_type
_atom_site_occupancy
_atom_site_site_symmetry_order
_atom_site_calc_flag
_atom_site_refinement_flags_posn
_atom_site_refinement_flags_adp
_atom_site_refinement_flags_occupancy
_atom_site_disorder_assembly
_atom_site_disorder_group
C1 C 0.0000 0.0000 0.1505(3) 0.085(3) Uani 1 6 d S T P . .
H1A H -0.1487 -0.0744 0.1609 0.128 Uiso 1 2 d R U P . .
C2 C 0.0000 0.0000 0.1010(2) 0.0627(19) Uani 1 6 d S T P . .
C3 C -0.1135(4) 0.1135(4) 0.08615(13) 0.0733(11) Uani 1 2 d S T P . .
H3A H -0.2468 0.0604 0.1024 0.088 Uiso 0.5 1 d R U P . .
H3B H -0.0242 0.2696 0.0935 0.088 Uiso 0.5 1 d R U P . .
C4 C 0.1621(7) 0.5811(3) 0.13848(17) 0.116(13) Uiso 0.1667 2 d DS . P . .
H4A H 0.2074 0.5612 0.1102 0.174 Uiso 0.0833 1 calc R U P . .
H4B H 0.1064 0.6763 0.1360 0.174 Uiso 0.0833 1 calc R U P . .
H4C H 0.0532 0.4459 0.1496 0.174 Uiso 0.0833 1 calc R U P . .
O1 O 0.3333 0.6667 0.1667 0.199(9) Uani 1 12 d DS T P . .
H1 H 0.3665 0.5729 0.1728 0.299 Uiso 0.0833 1 d R U P . .
Fe1 Fe 0.0000 0.0000 0.0000 0.0432(3) Uani 1 12 d S T P . .
Br1 Br 0.3333 0.6667 0.03682(3) 0.0686(2) Uani 1 6 d S T P . .
N1 N -0.1539(6) 0.1033(6) 0.04134(10) 0.0595(10) Uani 0.5 1 d . . P . .
H1B H -0.1287 0.2346 0.0327 0.071 Uiso 0.5 1 d R U P . .
H1C H -0.2973 0.0103 0.0385 0.071 Uiso 0.5 1 d R U P . .

loop_
_atom_site_aniso_label
_atom_site_aniso_U_11
_atom_site_aniso_U_22
_atom_site_aniso_U_33
_atom_site_aniso_U_23
_atom_site_aniso_U_13
_atom_site_aniso_U_12
C1 0.101(4) 0.101(4) 0.053(4) 0.000 0.000 0.051(2)
C2 0.073(3) 0.073(3) 0.043(3) 0.000 0.000 0.0363(13)
C3 0.0899(13) 0.0899(13) 0.055(2) -0.0045(10) 0.0045(10) 0.0560(15)
O1 0.227(13) 0.227(13) 0.144(13) 0.000 0.000 0.113(6)
Fe1 0.0469(4) 0.0469(4) 0.0357(5) 0.000 0.000 0.02344(18)
Br1 0.0680(3) 0.0680(3) 0.0697(5) 0.000 0.000 0.03399(14)
N1 0.0616(18) 0.0672(19) 0.0546(18) 0.0050(16) 0.0017(16) 0.0359(11)

loop_
_atom_type_symbol
_atom_type_description
_atom_type_scat_dispersion_real
_atom_type_scat_dispersion_imag
_atom_type_scat_source
C C 0.0045 0.0021 'International Tables Vol C Tables 4.2.6.8 and 6.1.1.4'
H H 0.0000 0.0000 'International Tables Vol C Tables 4.2.6.8 and 6.1.1.4'
N N 0.0085 0.0043 'International Tables Vol C Tables 4.2.6.8 and 6.1.1.4'
O O 0.0143 0.0078 'International Tables Vol C Tables 4.2.6.8 and 6.1.1.4'
Fe Fe 0.3574 1.0178 'International Tables Vol C Tables 4.2.6.8 and 6.1.1.4'
Br Br -0.7602 2.8992 'International Tables Vol C Tables 4.2.6.8 and 6.1.1.4'

loop_
_geom_angle_atom_site_label_1
_geom_angle_atom_site_label_2
_geom_angle_atom_site_label_3
_geom_angle
_geom_angle_site_symmetry_1
_geom_angle_site_symmetry_3
_geom_angle_publ_flag
C3 C2 C3 111.2(3) . 2 ?
C3 C2 C3 111.2(3) . 3 ?
C3 C2 C3 111.2(3) 2 3 ?
C3 C2 C1 107.7(3) . . ?
C3 C2 C1 107.7(3) 2 . ?
C3 C2 C1 107.7(3) 3 . ?
N1 C3 N1 15.1(3) . 22 ?
N1 C3 C2 115.3(4) . . ?
N1 C3 C2 115.3(4) 22 . ?
O1 C4 C4 47.54(18) . 2_665 ?
O1 C4 C4 47.54(18) . 3_565 ?
C4 C4 C4 60.000(1) 2_665 3_565 ?
C4 O1 C4 84.9(4) . 3_565 ?
C4 O1 C4 84.9(4) . 2_665 ?
C4 O1 C4 84.9(4) 3_565 2_665 ?
C4 O1 C4 180.0 . 25_565 ?
C4 O1 C4 95.1(4) 3_565 25_565 ?
C4 O1 C4 95.1(4) 2_665 25_565 ?
C4 O1 C4 95.1(4) . 27 ?
C4 O1 C4 180.0 3_565 27 ?
C4 O1 C4 95.1(4) 2_665 27 ?
C4 O1 C4 84.9(4) 25_565 27 ?
C4 O1 C4 95.1(4) . 26_455 ?
C4 O1 C4 95.1(4) 3_565 26_455 ?
C4 O1 C4 180.0 2_665 26_455 ?
C4 O1 C4 84.9(4) 25_565 26_455 ?
C4 O1 C4 84.9(4) 27 26_455 ?
N1 Fe1 N1 180.0(3) 21 3 ?
N1 Fe1 N1 169.8(2) 21 23 ?
N1 Fe1 N1 10.2(2) 3 23 ?
N1 Fe1 N1 10.2(2) 21 5 ?
N1 Fe1 N1 169.8(2) 3 5 ?
N1 Fe1 N1 180.00(13) 23 5 ?
N1 Fe1 N1 101.3(2) 21 22 ?
N1 Fe1 N1 78.7(2) 3 22 ?
N1 Fe1 N1 86.17(15) 23 22 ?
N1 Fe1 N1 93.83(15) 5 22 ?
N1 Fe1 N1 78.7(2) 21 4 ?
N1 Fe1 N1 101.3(2) 3 4 ?
N1 Fe1 N1 93.83(15) 23 4 ?
N1 Fe1 N1 86.17(15) 5 4 ?
N1 Fe1 N1 180.0(2) 22 4 ?
N1 Fe1 N1 86.17(15) 21 19 ?
N1 Fe1 N1 93.83(15) 3 19 ?
N1 Fe1 N1 87.4(2) 23 19 ?
N1 Fe1 N1 92.6(2) 5 19 ?
N1 Fe1 N1 169.8(2) 22 19 ?
N1 Fe1 N1 10.2(2) 4 19 ?
N1 Fe1 N1 87.4(2) 21 24 ?
N1 Fe1 N1 92.6(2) 3 24 ?
N1 Fe1 N1 86.17(15) 23 24 ?
N1 Fe1 N1 93.83(15) 5 24 ?
N1 Fe1 N1 86.17(15) 22 24 ?
N1 Fe1 N1 93.83(15) 4 24 ?
N1 Fe1 N1 101.3(2) 19 24 ?
N1 Fe1 N1 92.6(2) 21 6 ?
N1 Fe1 N1 87.4(2) 3 6 ?
N1 Fe1 N1 93.83(15) 23 6 ?
N1 Fe1 N1 86.17(15) 5 6 ?
N1 Fe1 N1 93.83(15) 22 6 ?
N1 Fe1 N1 86.17(15) 4 6 ?
N1 Fe1 N1 78.7(2) 19 6 ?
N1 Fe1 N1 180.0(3) 24 6 ?
N1 Fe1 N1 86.17(15) 21 20 ?
N1 Fe1 N1 93.83(15) 3 20 ?
N1 Fe1 N1 101.3(2) 23 20 ?
N1 Fe1 N1 78.7(2) 5 20 ?
N1 Fe1 N1 87.4(2) 22 20 ?
N1 Fe1 N1 92.6(2) 4 20 ?
N1 Fe1 N1 86.17(15) 19 20 ?
N1 Fe1 N1 169.8(2) 24 20 ?
N1 Fe1 N1 10.2(2) 6 20 ?
N1 Fe1 N1 93.83(15) 21 2 ?
N1 Fe1 N1 86.17(15) 3 2 ?
N1 Fe1 N1 78.7(2) 23 2 ?
N1 Fe1 N1 101.3(2) 5 2 ?
N1 Fe1 N1 92.6(2) 22 2 ?
N1 Fe1 N1 87.4(2) 4 2 ?
N1 Fe1 N1 93.83(15) 19 2 ?
N1 Fe1 N1 10.2(2) 24 2 ?
N1 Fe1 N1 169.8(2) 6 2 ?
N1 Fe1 N1 180.0(2) 20 2 ?
N1 Fe1 N1 93.83(15) 21 . ?
N1 Fe1 N1 86.17(15) 3 . ?
N1 Fe1 N1 92.6(2) 23 . ?
N1 Fe1 N1 87.4(2) 5 . ?
N1 Fe1 N1 10.2(2) 22 . ?
N1 Fe1 N1 169.8(2) 4 . ?
N1 Fe1 N1 180.0 19 . ?
N1 Fe1 N1 78.7(2) 24 . ?
N1 Fe1 N1 101.3(2) 6 . ?
N1 Fe1 N1 93.83(15) 20 . ?
N1 Fe1 N1 86.17(15) 2 . ?
N1 N1 C3 82.47(16) 22 . ?
N1 N1 Fe1 84.88(10) 22 . ?
C3 N1 Fe1 119.0(3) . . ?

loop_
_geom_bond_atom_site_label_1
_geom_bond_atom_site_label_2
_geom_bond_distance
_geom_bond_site_symmetry_2
_geom_bond_publ_flag
C1 C2 1.548(11) . ?
C2 C3 1.523(5) . ?
C2 C3 1.523(5) 2 ?
C2 C3 1.523(5) 3 ?
C3 N1 1.425(5) . ?
C3 N1 1.425(5) 22 ?
C4 O1 1.405(3) . ?
C4 C4 1.897(8) 2_665 ?
C4 C4 1.897(8) 3_565 ?
O1 C4 1.405(3) 3_565 ?
O1 C4 1.405(3) 2_665 ?
O1 C4 1.405(3) 25_565 ?
O1 C4 1.405(3) 27 ?
O1 C4 1.405(3) 26_455 ?
Fe1 N1 2.100(4) 21 ?
Fe1 N1 2.100(4) 3 ?
Fe1 N1 2.100(4) 23 ?
Fe1 N1 2.100(4) 5 ?
Fe1 N1 2.100(4) 22 ?
Fe1 N1 2.100(4) 4 ?
Fe1 N1 2.100(4) 19 ?
Fe1 N1 2.100(4) 24 ?
Fe1 N1 2.100(4) 6 ?
Fe1 N1 2.100(4) 20 ?
Fe1 N1 2.100(4) 2 ?
Fe1 N1 2.100(4) . ?
N1 N1 0.374(8) 22 ?

loop_
_geom_torsion_atom_site_label_1
_geom_torsion_atom_site_label_2
_geom_torsion_atom_site_label_3
_geom_torsion_atom_site_label_4
_geom_torsion
_geom_torsion_site_symmetry_1
_geom_torsion_site_symmetry_2
_geom_torsion_site_symmetry_3
_geom_torsion_site_symmetry_4
_geom_torsion_publ_flag
C3 C2 C3 N1 -53.9(4) 2 . . . ?
C3 C2 C3 N1 70.6(4) 3 . . . ?
C1 C2 C3 N1 -171.65(17) . . . . ?
C3 C2 C3 N1 -70.6(4) 2 . . 22 ?
C3 C2 C3 N1 53.9(4) 3 . . 22 ?
C1 C2 C3 N1 171.65(17) . . . 22 ?
C4 C4 O1 C4 85.3(3) 2_665 . . 3_565 ?
C4 C4 O1 C4 -85.3(3) 3_565 . . 2_665 ?
C4 C4 O1 C4 -94.7(3) 2_665 . . 27 ?
C4 C4 O1 C4 179.997(0) 3_565 . . 27 ?
C4 C4 O1 C4 180.001(1) 2_665 . . 26_455 ?
C4 C4 O1 C4 94.7(3) 3_565 . . 26_455 ?
C2 C3 N1 N1 -93.59(10) . . . 22 ?
N1 C3 N1 Fe1 79.8(2) 22 . . . ?
C2 C3 N1 Fe1 -13.7(3) . . . . ?

_cod_database_fobs_code 2108978
